data_7037090
loop_
_publ_author_name
'Yang, Jin-Xia'
'Zhai, Ji-Quan'
'Zhang, Xin'
'Qin, Ye-Yan'
'Yao, Yuan-Gen'

_publ_section_title
;
 Tuning different kinds of entangled metal-organic frameworks by modifying
 the spacer group of aliphatic dicarboxylate ligands and the reactant
 ratio.
;
_journal_issue 2
_journal_name_full 'Dalton transactions (Cambridge, England : 2003)'
_journal_page_first 711
_journal_page_last 723
_journal_paper_doi 10.1039/c5dt03731j
_journal_volume 45
_journal_year 2015
_chemical_formula_moiety 'C17 H18 Cd N2 O5, O'
_chemical_formula_sum 'C17 H18 Cd N2 O6'
_chemical_formula_weight 458.74
_chemical_name_systematic
; 
 ? 
;
_space_group_IT_number 14
_symmetry_cell_setting monoclinic
_symmetry_space_group_name_Hall '-P 2ybc'
_symmetry_space_group_name_H-M 'P 1 21/c 1'
_atom_sites_solution_hydrogens geom
_atom_sites_solution_primary direct
_atom_sites_solution_secondary difmap
_audit_creation_method SHELXL-97
_audit_update_record
;
2015-04-28 deposited with the CCDC.
2015-11-04 downloaded from the CCDC.
;
_cell_angle_alpha 90.00
_cell_angle_beta 104.558(5)
_cell_angle_gamma 90.00
_cell_formula_units_Z 4
_cell_length_a 8.197(2)
_cell_length_b 18.032(5)
_cell_length_c 12.981(4)
_cell_measurement_reflns_used 5379
_cell_measurement_temperature 293(2)
_cell_measurement_theta_max 27.4816
_cell_measurement_theta_min 2.2589
_cell_volume 1857.1(9)
_computing_cell_refinement 'Bruker XSCANS'
_computing_data_collection 'Bruker XSCANS'
_computing_data_reduction 'Bruker SHELXTL'
_computing_molecular_graphics 'Bruker SHELXTL'
_computing_publication_material 'Bruker SHELXTL'
_computing_structure_refinement 'SHELXL-97 (Sheldrick, 1997)'
_computing_structure_solution 'SHELXS-97 (Sheldrick, 1990)'
_diffrn_ambient_temperature 293(2)
_diffrn_measured_fraction_theta_full 0.996
_diffrn_measured_fraction_theta_max 0.996
_diffrn_measurement_device_type 'Bruker P4'
_diffrn_measurement_method '\w scans'
_diffrn_radiation_monochromator graphite
_diffrn_radiation_source 'fine-focus sealed tube'
_diffrn_radiation_type MoK\a
_diffrn_radiation_wavelength 0.71073
_diffrn_reflns_av_R_equivalents 0.0250
_diffrn_reflns_av_sigmaI/netI 0.0241
_diffrn_reflns_limit_h_max 10
_diffrn_reflns_limit_h_min -10
_diffrn_reflns_limit_k_max 23
_diffrn_reflns_limit_k_min -17
_diffrn_reflns_limit_l_max 16
_diffrn_reflns_limit_l_min -16
_diffrn_reflns_number 14529
_diffrn_reflns_theta_full 27.47
_diffrn_reflns_theta_max 27.47
_diffrn_reflns_theta_min 2.57
_diffrn_standards_decay_% none
_diffrn_standards_interval_count 0
_diffrn_standards_interval_time none
_diffrn_standards_number none
_exptl_absorpt_coefficient_mu 1.211
_exptl_absorpt_correction_T_max 1.0000
_exptl_absorpt_correction_T_min 0.8941
_exptl_absorpt_correction_type multi-scan
_exptl_absorpt_process_details crystalclear
_exptl_crystal_colour colorless
_exptl_crystal_density_diffrn 1.641
_exptl_crystal_density_method 'not measured'
_exptl_crystal_description block
_exptl_crystal_F_000 920.0
_exptl_crystal_size_max 0.2
_exptl_crystal_size_mid 0.2
_exptl_crystal_size_min 0.2
_refine_diff_density_max 0.945
_refine_diff_density_min -0.942
_refine_diff_density_rms 0.082
_refine_ls_extinction_method none
_refine_ls_goodness_of_fit_ref 1.087
_refine_ls_hydrogen_treatment mixed
_refine_ls_matrix_type full
_refine_ls_number_parameters 235
_refine_ls_number_reflns 4236
_refine_ls_number_restraints 51
_refine_ls_restrained_S_all 1.249
_refine_ls_R_factor_all 0.0424
_refine_ls_R_factor_gt 0.0351
_refine_ls_shift/su_max 0.044
_refine_ls_shift/su_mean 0.003
_refine_ls_structure_factor_coef Fsqd
_refine_ls_weighting_details 'calc w=1/[\s^2^(Fo^2^)+(0.0514P)^2^+1.0780P] where P=(Fo^2^+2Fc^2^)/3'
_refine_ls_weighting_scheme calc
_refine_ls_wR_factor_gt 0.0914
_refine_ls_wR_factor_ref 0.0954
_reflns_number_gt 3685
_reflns_number_total 4236
_reflns_threshold_expression >2sigma(I)
_cod_data_source_file c5dt03731j2.cif
_cod_data_source_block Compound-1
_cod_depositor_comments
;
The following automatic conversions were performed:

'_exptl_absorpt_correction_type' value 'Multi-scan' changed to
'multi-scan' according to
/usr/data/users/saulius/crontab/automatic-downloads/rss-feeds/RSC/lib/dictionaries/cif_core.dic
dictionary named 'cif_core.dic' version 2.4.2 from 2011-04-26.

Automatic conversion script
Id: cif_fix_values 3271 2015-04-21 07:52:19Z andrius 

 Adding full bibliography for 7037090--7037095.cif.
;
_cod_original_cell_volume 1857.1(10)
_cod_original_sg_symbol_H-M 'P 21/c'
_cod_database_code 7037090

loop_
_symmetry_equiv_pos_as_xyz
'x, y, z'
'-x, y+1/2, -z+1/2'
'-x, -y, -z'
'x, -y-1/2, z-1/2'

loop_
_atom_site_label
_atom_site_type_symbol
_atom_site_fract_x
_atom_site_fract_y
_atom_site_fract_z
_atom_site_U_iso_or_equiv
_atom_site_adp_type
_atom_site_occupancy
_atom_site_symmetry_multiplicity
_atom_site_calc_flag
_atom_site_refinement_flags
Cd1 Cd -0.89923(3) 0.383510(13) 0.354465(18) 0.03286(10) Uani 1 1 d .
C1 C -0.9757(5) 0.2376(2) 0.2778(3) 0.0389(8) Uani 1 1 d .
C2 C -1.0267(5) 0.1645(2) 0.2243(3) 0.0399(8) Uani 1 1 d .
H2A H -1.1171 0.1637 0.1644 0.048 Uiso 1 1 calc R
C3 C -0.9516(5) 0.1022(2) 0.2569(3) 0.0419(9) Uani 1 1 d .
H3A H -0.8600 0.1034 0.3161 0.050 Uiso 1 1 calc R
C4 C -1.0026(5) 0.0283(2) 0.2057(3) 0.0392(8) Uani 1 1 d .
C5 C -0.5363(5) 0.3751(2) 0.2803(3) 0.0463(9) Uani 1 1 d .
H5A H -0.4876 0.3649 0.3517 0.056 Uiso 1 1 calc R
C6 C -0.4343(5) 0.3756(2) 0.2111(3) 0.0488(10) Uani 1 1 d .
H6A H -0.3194 0.3666 0.2360 0.059 Uiso 1 1 calc R
C7 C -0.5029(5) 0.3898(3) 0.1041(3) 0.0511(11) Uani 1 1 d .
C8 C -0.6740(6) 0.4032(4) 0.0738(3) 0.0690(15) Uani 1 1 d .
H8A H -0.7263 0.4127 0.0027 0.083 Uiso 1 1 calc R
C9 C -0.7680(5) 0.4025(3) 0.1479(3) 0.0596(12) Uani 1 1 d .
H9A H -0.8828 0.4125 0.1252 0.072 Uiso 1 1 calc R
C10 C -0.6504(8) 0.4389(3) -0.4296(4) 0.0876(16) Uani 1 1 d U
H10A H -0.6922 0.4842 -0.4594 0.105 Uiso 1 1 calc R
C11 C -0.5451(9) 0.4394(3) -0.3273(5) 0.0929(17) Uani 1 1 d U
H11A H -0.5199 0.4843 -0.2915 0.112 Uiso 1 1 calc R
C12 C -0.4802(5) 0.3778(2) -0.2799(3) 0.0464(9) Uani 1 1 d U
C13 C -0.5280(9) 0.3170(3) -0.3352(5) 0.0926(16) Uani 1 1 d U
H13A H -0.4885 0.2713 -0.3061 0.111 Uiso 1 1 calc R
C14 C -0.6372(9) 0.3199(3) -0.4369(4) 0.0907(16) Uani 1 1 d U
H14A H -0.6711 0.2752 -0.4715 0.109 Uiso 1 1 calc R
C15 C -0.3928(6) 0.3881(3) 0.0265(4) 0.0728(17) Uani 1 1 d .
H15A H -0.3210 0.3445 0.0412 0.087 Uiso 1 1 calc R
H15B H -0.3202 0.4313 0.0386 0.087 Uiso 1 1 calc R
C16 C -0.4892(5) 0.3866(3) -0.0897(3) 0.0583(13) Uani 1 1 d .
H16A H -0.5522 0.4325 -0.1065 0.070 Uiso 1 1 calc R
H16B H -0.5698 0.3462 -0.1006 0.070 Uiso 1 1 calc R
C17 C -0.3761(5) 0.3772(3) -0.1663(3) 0.0572(13) Uani 1 1 d .
H17A H -0.2944 0.4172 -0.1556 0.069 Uiso 1 1 calc R
H17B H -0.3151 0.3307 -0.1516 0.069 Uiso 1 1 calc R
O1 O -1.0382(4) 0.29486(15) 0.2272(2) 0.0492(7) Uani 1 1 d .
O1W O -1.1107(4) 0.37722(15) 0.4451(2) 0.0476(7) Uani 1 1 d D
H1WA H -1.1147 0.3337 0.4695 0.071 Uiso 1 1 d RD
H1WB H -1.1036 0.4054 0.4985 0.071 Uiso 1 1 d RD
O2 O -0.8769(4) 0.24071(18) 0.3676(2) 0.0595(8) Uani 1 1 d .
O2W O 0.9173(5) 0.2685(2) 0.0093(3) 0.0787(11) Uani 1 1 d .
O3 O -0.9479(4) -0.02761(15) 0.2606(2) 0.0522(7) Uani 1 1 d .
O4 O -1.0973(4) 0.02436(16) 0.1141(2) 0.0510(7) Uani 1 1 d .
N1 N -0.7027(4) 0.38845(18) 0.2504(3) 0.0429(7) Uani 1 1 d .
N2 N -0.6938(4) 0.37998(16) -0.4858(3) 0.0423(7) Uani 1 1 d U

loop_
_atom_site_aniso_label
_atom_site_aniso_U_11
_atom_site_aniso_U_22
_atom_site_aniso_U_33
_atom_site_aniso_U_23
_atom_site_aniso_U_13
_atom_site_aniso_U_12
Cd1 0.04309(16) 0.02599(16) 0.02910(15) -0.00175(9) 0.00833(10) -0.00057(10)
C1 0.051(2) 0.0289(19) 0.0399(19) -0.0087(15) 0.0169(16) -0.0058(16)
C2 0.052(2) 0.032(2) 0.0337(18) -0.0063(14) 0.0069(15) -0.0045(16)
C3 0.048(2) 0.033(2) 0.039(2) -0.0041(15) 0.0017(16) -0.0069(16)
C4 0.0492(19) 0.0279(19) 0.046(2) -0.0066(15) 0.0227(17) -0.0050(16)
C5 0.049(2) 0.053(3) 0.0343(19) -0.0024(16) 0.0071(17) 0.0013(18)
C6 0.0402(19) 0.064(3) 0.039(2) -0.0075(18) 0.0048(16) 0.0027(18)
C7 0.044(2) 0.077(3) 0.033(2) -0.0084(18) 0.0115(16) 0.0009(19)
C8 0.045(2) 0.131(5) 0.030(2) 0.002(2) 0.0070(17) 0.011(3)
C9 0.042(2) 0.100(4) 0.038(2) -0.001(2) 0.0106(17) 0.005(2)
C10 0.124(3) 0.042(2) 0.065(3) 0.0012(19) -0.034(3) -0.003(2)
C11 0.130(3) 0.049(2) 0.067(3) -0.007(2) -0.036(3) 0.000(3)
C12 0.052(2) 0.051(2) 0.0343(17) -0.0021(14) 0.0074(15) 0.0031(16)
C13 0.135(3) 0.046(2) 0.064(3) 0.005(2) -0.037(3) 0.005(3)
C14 0.137(3) 0.039(2) 0.063(3) -0.0053(19) -0.036(3) 0.005(2)
C15 0.043(2) 0.141(6) 0.036(2) -0.009(2) 0.0116(18) 0.008(3)
C16 0.042(2) 0.102(4) 0.032(2) -0.003(2) 0.0115(17) 0.000(2)
C17 0.041(2) 0.100(4) 0.0307(19) -0.006(2) 0.0081(16) 0.003(2)
O1 0.0662(18) 0.0301(14) 0.0511(16) -0.0051(12) 0.0144(14) 0.0001(13)
O1W 0.0561(16) 0.0519(18) 0.0385(15) 0.0006(11) 0.0188(13) -0.0003(13)
O2 0.080(2) 0.0456(18) 0.0437(17) -0.0119(13) -0.0012(15) -0.0065(15)
O2W 0.121(3) 0.061(2) 0.054(2) 0.0014(16) 0.020(2) 0.027(2)
O3 0.0705(19) 0.0294(14) 0.0579(18) 0.0005(13) 0.0183(15) -0.0011(13)
O4 0.0671(18) 0.0367(15) 0.0459(16) -0.0097(12) 0.0082(13) -0.0097(13)
N1 0.0450(17) 0.048(2) 0.0358(16) -0.0048(13) 0.0113(13) -0.0038(14)
N2 0.0567(18) 0.0331(16) 0.0334(15) -0.0015(11) 0.0047(13) 0.0011(13)

loop_
_atom_type_symbol
_atom_type_description
_atom_type_scat_dispersion_real
_atom_type_scat_dispersion_imag
_atom_type_scat_source
C C 0.0033 0.0016 'International Tables Vol C Tables 4.2.6.8 and 6.1.1.4'
H H 0.0000 0.0000 'International Tables Vol C Tables 4.2.6.8 and 6.1.1.4'
N N 0.0061 0.0033 'International Tables Vol C Tables 4.2.6.8 and 6.1.1.4'
O O 0.0106 0.0060 'International Tables Vol C Tables 4.2.6.8 and 6.1.1.4'
Cd Cd -0.8075 1.2024 'International Tables Vol C Tables 4.2.6.8 and 6.1.1.4'

loop_
_geom_angle_atom_site_label_1
_geom_angle_atom_site_label_2
_geom_angle_atom_site_label_3
_geom_angle
_geom_angle_site_symmetry_1
_geom_angle_site_symmetry_3
N2 Cd1 O3 138.10(10) 1_556 2_355
N2 Cd1 O1W 90.71(12) 1_556 .
O3 Cd1 O1W 90.51(10) 2_355 .
N2 Cd1 N1 93.80(12) 1_556 .
O3 Cd1 N1 86.63(11) 2_355 .
O1W Cd1 N1 175.43(10) . .
N2 Cd1 O1 135.80(10) 1_556 .
O3 Cd1 O1 86.00(11) 2_355 .
O1W Cd1 O1 91.77(10) . .
N1 Cd1 O1 84.48(11) . .
N2 Cd1 O4 85.40(10) 1_556 2_355
O3 Cd1 O4 52.94(10) 2_355 2_355
O1W Cd1 O4 85.91(9) . 2_355
N1 Cd1 O4 95.18(10) . 2_355
O1 Cd1 O4 138.79(9) . 2_355
N2 Cd1 O2 83.69(10) 1_556 .
O3 Cd1 O2 138.21(10) 2_355 .
O1W Cd1 O2 88.14(10) . .
N1 Cd1 O2 91.62(11) . .
O1 Cd1 O2 52.32(9) . .
O4 Cd1 O2 167.49(10) 2_355 .
O2 C1 O1 122.4(3) . .
O2 C1 C2 120.9(3) . .
O1 C1 C2 116.7(3) . .
C3 C2 C1 123.8(4) . .
C3 C2 H2A 118.1 . .
C1 C2 H2A 118.1 . .
C2 C3 C4 124.6(4) . .
C2 C3 H3A 117.7 . .
C4 C3 H3A 117.7 . .
O4 C4 O3 123.0(3) . .
O4 C4 C3 120.7(3) . .
O3 C4 C3 116.3(3) . .
N1 C5 C6 123.4(4) . .
N1 C5 H5A 118.3 . .
C6 C5 H5A 118.3 . .
C5 C6 C7 119.8(4) . .
C5 C6 H6A 120.1 . .
C7 C6 H6A 120.1 . .
C8 C7 C6 116.4(4) . .
C8 C7 C15 123.3(4) . .
C6 C7 C15 120.3(4) . .
C9 C8 C7 120.5(4) . .
C9 C8 H8A 119.7 . .
C7 C8 H8A 119.7 . .
N1 C9 C8 123.2(4) . .
N1 C9 H9A 118.4 . .
C8 C9 H9A 118.4 . .
N2 C10 C11 124.3(5) . .
N2 C10 H10A 117.9 . .
C11 C10 H10A 117.9 . .
C12 C11 C10 121.5(5) . .
C12 C11 H11A 119.2 . .
C10 C11 H11A 119.2 . .
C13 C12 C11 114.8(5) . .
C13 C12 C17 123.1(4) . .
C11 C12 C17 121.7(4) . .
C12 C13 C14 121.1(5) . .
C12 C13 H13A 119.5 . .
C14 C13 H13A 119.5 . .
N2 C14 C13 124.5(5) . .
N2 C14 H14A 117.8 . .
C13 C14 H14A 117.8 . .
C7 C15 C16 114.4(4) . .
C7 C15 H15A 108.7 . .
C16 C15 H15A 108.7 . .
C7 C15 H15B 108.7 . .
C16 C15 H15B 108.7 . .
H15A C15 H15B 107.6 . .
C15 C16 C17 113.5(4) . .
C15 C16 H16A 108.9 . .
C17 C16 H16A 108.9 . .
C15 C16 H16B 108.9 . .
C17 C16 H16B 108.9 . .
H16A C16 H16B 107.7 . .
C12 C17 C16 110.4(4) . .
C12 C17 H17A 109.6 . .
C16 C17 H17A 109.6 . .
C12 C17 H17B 109.6 . .
C16 C17 H17B 109.6 . .
H17A C17 H17B 108.1 . .
C1 O1 Cd1 97.3(2) . .
Cd1 O1W H1WA 109.7 . .
Cd1 O1W H1WB 118.4 . .
H1WA O1W H1WB 104.4 . .
C1 O2 Cd1 87.9(2) . .
C4 O3 Cd1 97.5(2) . 2_345
C4 O4 Cd1 86.2(2) . 2_345
C9 N1 C5 116.6(4) . .
C9 N1 Cd1 114.9(3) . .
C5 N1 Cd1 128.3(3) . .
C14 N2 C10 113.8(4) . .
C14 N2 Cd1 123.8(3) . 1_554
C10 N2 Cd1 121.2(3) . 1_554

loop_
_geom_bond_atom_site_label_1
_geom_bond_atom_site_label_2
_geom_bond_distance
_geom_bond_site_symmetry_2
Cd1 N2 2.321(3) 1_556
Cd1 O3 2.330(3) 2_355
Cd1 O1W 2.330(3) .
Cd1 N1 2.350(3) .
Cd1 O1 2.374(3) .
Cd1 O4 2.574(3) 2_355
Cd1 O2 2.584(3) .
C1 O2 1.243(4) .
C1 O1 1.261(5) .
C1 C2 1.499(5) .
C2 C3 1.300(6) .
C2 H2A 0.9300 .
C3 C4 1.500(5) .
C3 H3A 0.9300 .
C4 O4 1.249(5) .
C4 O3 1.251(5) .
C5 N1 1.343(5) .
C5 C6 1.373(6) .
C5 H5A 0.9300 .
C6 C7 1.386(6) .
C6 H6A 0.9300 .
C7 C8 1.380(6) .
C7 C15 1.511(6) .
C8 C9 1.375(6) .
C8 H8A 0.9300 .
C9 N1 1.328(5) .
C9 H9A 0.9300 .
C10 N2 1.288(6) .
C10 C11 1.390(7) .
C10 H10A 0.9300 .
C11 C12 1.316(7) .
C11 H11A 0.9300 .
C12 C13 1.315(6) .
C12 C17 1.507(5) .
C13 C14 1.398(7) .
C13 H13A 0.9300 .
C14 N2 1.282(6) .
C14 H14A 0.9300 .
C15 C16 1.518(6) .
C15 H15A 0.9700 .
C15 H15B 0.9700 .
C16 C17 1.529(5) .
C16 H16A 0.9700 .
C16 H16B 0.9700 .
C17 H17A 0.9700 .
C17 H17B 0.9700 .
O1W H1WA 0.8498 .
O1W H1WB 0.8501 .
O3 Cd1 2.330(3) 2_345
O4 Cd1 2.574(3) 2_345
N2 Cd1 2.321(3) 1_554
